data_4111485
loop_
_publ_author_name
'Reyes Garc\'ia-Zarracino'
'Herbert H\"opfl'

_publ_contact_author_address
;
     Centro de Inverstigaciones Qu\'imicas
     Universidad Aut\'onoma del Estado de Morelos
     Av. Universidad 1001, C.P. 62210 Cuernavaca
     M\'exico
;
_publ_contact_author_email hhopfl@buzon.uaem.mx
_publ_contact_author_fax '+52 777-329-7997'
_publ_contact_author_name 'Herbert H\"opfl'
_publ_contact_author_phone '+52 777-329-7997'
_publ_section_title
;
 Self-Assembly of Diorganotin(IV) Oxides (R = Me,nBu, Ph) and
 2,5-Pyridinedicarboxylic Acid to Polymeric and Trinuclear Macrocyclic
 Hybrids with Porous Solid-State Structures: Influence of Substituents and
 Solvent on the Supramolecular Structure
;
_journal_name_full 'Journal of the American Chemical Society'
_journal_page_first 3120
_journal_page_last 3130
_journal_paper_doi 10.1021/ja0437095
_journal_volume 127
_journal_year 2005
_chemical_formula_moiety 'C9 H11 N O5 Sn , C2 H6 O'
_chemical_formula_sum 'C11 H17 N O6 Sn'
_chemical_formula_weight 377.95
_chemical_melting_point 543
_chemical_name_systematic
; 
 ? 
;
_space_group_IT_number 14
_symmetry_cell_setting monoclinic
_symmetry_space_group_name_Hall '-P 2ybc'
_symmetry_space_group_name_H-M 'P 1 21/c 1'
_atom_sites_solution_hydrogens geom
_atom_sites_solution_primary direct
_atom_sites_solution_secondary difmap
_audit_creation_method SHELXL-97
_cell_angle_alpha 90.00
_cell_angle_beta 111.596(2)
_cell_angle_gamma 90.00
_cell_formula_units_Z 4
_cell_length_a 11.5608(11)
_cell_length_b 12.2314(12)
_cell_length_c 11.4007(11)
_cell_measurement_reflns_used 5260
_cell_measurement_temperature 293(2)
_cell_measurement_theta_max 55.0
_cell_measurement_theta_min 5.0
_cell_volume 1498.9(3)
_computing_cell_refinement 'Bruker SAINT'
_computing_data_collection 'Bruker SMART'
_computing_data_reduction 'Bruker SAINT'
_computing_molecular_graphics 'Bruker SHELXTL'
_computing_publication_material 'Bruker SHELXTL'
_computing_structure_refinement 'SHELXL-97 (Sheldrick, 1997)'
_computing_structure_solution 'SHELXS-97 (Sheldrick, 1990)'
_diffrn_ambient_temperature 293(2)
_diffrn_measured_fraction_theta_full 1.000
_diffrn_measured_fraction_theta_max 1.000
_diffrn_measurement_device_type 'CCD area detector'
_diffrn_measurement_method 'phi and omega scans'
_diffrn_radiation_monochromator graphite
_diffrn_radiation_source 'fine-focus sealed tube'
_diffrn_radiation_type MoK\a
_diffrn_radiation_wavelength 0.71073
_diffrn_reflns_av_R_equivalents 0.0332
_diffrn_reflns_av_sigmaI/netI 0.0295
_diffrn_reflns_limit_h_max 14
_diffrn_reflns_limit_h_min -14
_diffrn_reflns_limit_k_max 15
_diffrn_reflns_limit_k_min -15
_diffrn_reflns_limit_l_max 14
_diffrn_reflns_limit_l_min -14
_diffrn_reflns_number 11452
_diffrn_reflns_theta_full 26.00
_diffrn_reflns_theta_max 26.00
_diffrn_reflns_theta_min 1.89
_exptl_absorpt_coefficient_mu 1.724
_exptl_absorpt_correction_T_max 0.733
_exptl_absorpt_correction_T_min 0.638
_exptl_absorpt_correction_type empirical
_exptl_absorpt_process_details SADABS
_exptl_crystal_colour colorless
_exptl_crystal_density_diffrn 1.675
_exptl_crystal_description rectangular
_exptl_crystal_F_000 752
_exptl_crystal_size_max 0.42
_exptl_crystal_size_mid 0.24
_exptl_crystal_size_min 0.18
_refine_diff_density_max 1.104
_refine_diff_density_min -0.596
_refine_diff_density_rms 0.095
_refine_ls_extinction_method none
_refine_ls_goodness_of_fit_ref 1.172
_refine_ls_hydrogen_treatment mixed
_refine_ls_matrix_type full
_refine_ls_number_parameters 183
_refine_ls_number_reflns 2937
_refine_ls_number_restraints 2
_refine_ls_restrained_S_all 1.171
_refine_ls_R_factor_all 0.0418
_refine_ls_R_factor_gt 0.0362
_refine_ls_shift/su_max 0.007
_refine_ls_shift/su_mean 0.001
_refine_ls_structure_factor_coef Fsqd
_refine_ls_weighting_details 'calc w=1/[\s^2^(Fo^2^)+(0.0352P)^2^+1.2340P] where P=(Fo^2^+2Fc^2^)/3'
_refine_ls_weighting_scheme calc
_refine_ls_wR_factor_gt 0.0794
_refine_ls_wR_factor_ref 0.0820
_reflns_number_gt 2644
_reflns_number_total 2937
_reflns_threshold_expression >2sigma(I)
_cod_data_source_file ja0437095si20041202_030437_1.cif
_cod_data_source_block zareinx
_cod_database_code 4111485

loop_
_symmetry_equiv_pos_as_xyz
'x, y, z'
'-x, y+1/2, -z+1/2'
'-x, -y, -z'
'x, -y-1/2, z-1/2'

loop_
_atom_site_label
_atom_site_type_symbol
_atom_site_fract_x
_atom_site_fract_y
_atom_site_fract_z
_atom_site_U_iso_or_equiv
_atom_site_adp_type
_atom_site_occupancy
_atom_site_symmetry_multiplicity
_atom_site_calc_flag
_atom_site_refinement_flags
Sn1 Sn 0.25170(2) 0.085020(19) 0.59545(2) 0.02957(11) Uani 1 1 d .
N1 N 0.2852(3) 0.2785(2) 0.6191(3) 0.0290(7) Uani 1 1 d .
O1 O 0.0748(2) 0.1747(2) 0.4851(3) 0.0402(7) Uani 1 1 d .
O2 O -0.0275(3) 0.3318(2) 0.4310(3) 0.0553(9) Uani 1 1 d .
O3 O 0.4636(3) 0.0949(2) 0.7327(3) 0.0436(7) Uani 1 1 d .
O4 O 0.3831(3) -0.0677(2) 0.6780(3) 0.0428(7) Uani 1 1 d .
O5 O 0.1235(3) -0.0553(2) 0.5004(3) 0.0483(8) Uani 1 1 d D
H51 H 0.062(3) -0.088(4) 0.512(5) 0.072 Uiso 1 1 d D
H52 H 0.136(5) -0.086(4) 0.438(3) 0.072 Uiso 1 1 d D
C1 C 0.1846(3) 0.3402(3) 0.5599(3) 0.0305(8) Uani 1 1 d .
C2 C 0.1879(4) 0.4526(3) 0.5642(4) 0.0386(9) Uani 1 1 d .
H2 H 0.1166 0.4934 0.5224 0.046 Uiso 1 1 calc R
C3 C 0.2991(4) 0.5040(3) 0.6317(4) 0.0373(9) Uani 1 1 d .
H3 H 0.3033 0.5798 0.6376 0.045 Uiso 1 1 calc R
C4 C 0.4033(3) 0.4413(3) 0.6899(4) 0.0306(8) Uani 1 1 d .
C5 C 0.3926(3) 0.3284(3) 0.6828(4) 0.0319(8) Uani 1 1 d .
H5 H 0.4627 0.2861 0.7239 0.038 Uiso 1 1 calc R
C6 C 0.0663(4) 0.2788(3) 0.4858(4) 0.0363(9) Uani 1 1 d .
C7 C 0.4733(3) -0.0075(3) 0.7357(4) 0.0340(8) Uani 1 1 d .
C8 C 0.1970(5) 0.0795(4) 0.7513(4) 0.0489(11) Uani 1 1 d .
H81 H 0.1630 0.1489 0.7610 0.059 Uiso 1 1 calc R
H82 H 0.2679 0.0632 0.8259 0.059 Uiso 1 1 calc R
H83 H 0.1352 0.0236 0.7384 0.059 Uiso 1 1 calc R
C9 C 0.3091(5) 0.0870(4) 0.4410(4) 0.0475(11) Uani 1 1 d .
H91 H 0.3684 0.1447 0.4518 0.084(18) Uiso 1 1 calc R
H92 H 0.2383 0.0991 0.3649 0.09(2) Uiso 1 1 calc R
H93 H 0.3467 0.0182 0.4357 0.11(2) Uiso 1 1 calc R
O11 O 0.1675(4) 0.8307(3) 0.3225(4) 0.0830(12) Uani 1 1 d .
H11 H 0.1165 0.8294 0.2500 0.124 Uiso 1 1 calc R
C11 C 0.2328(7) 0.7301(6) 0.3499(8) 0.123(3) Uani 1 1 d .
H11A H 0.1855 0.6786 0.3791 0.147 Uiso 1 1 calc R
H11B H 0.2373 0.7012 0.2725 0.147 Uiso 1 1 calc R
C12 C 0.3528(7) 0.7364(6) 0.4398(8) 0.107(2) Uani 1 1 d .
H12A H 0.4033 0.7808 0.4081 0.161 Uiso 1 1 calc R
H12B H 0.3877 0.6643 0.4577 0.161 Uiso 1 1 calc R
H12C H 0.3502 0.7684 0.5157 0.161 Uiso 1 1 calc R

loop_
_atom_site_aniso_label
_atom_site_aniso_U_11
_atom_site_aniso_U_22
_atom_site_aniso_U_33
_atom_site_aniso_U_23
_atom_site_aniso_U_13
_atom_site_aniso_U_12
Sn1 0.02478(15) 0.02287(15) 0.03783(17) -0.00045(10) 0.00774(11) -0.00038(10)
N1 0.0249(15) 0.0204(15) 0.0365(17) 0.0002(12) 0.0054(13) -0.0003(11)
O1 0.0270(13) 0.0266(14) 0.0550(17) -0.0029(12) 0.0010(12) -0.0032(11)
O2 0.0316(15) 0.0366(16) 0.073(2) -0.0008(15) -0.0091(15) 0.0090(13)
O3 0.0363(16) 0.0222(14) 0.0621(19) 0.0012(12) 0.0062(14) 0.0046(11)
O4 0.0287(14) 0.0258(14) 0.0623(19) 0.0016(12) 0.0030(13) 0.0023(11)
O5 0.0367(17) 0.0363(16) 0.071(2) -0.0162(15) 0.0193(16) -0.0117(13)
C1 0.0248(18) 0.0270(18) 0.036(2) 0.0002(16) 0.0072(15) 0.0010(15)
C2 0.032(2) 0.0231(18) 0.051(2) 0.0050(17) 0.0043(18) 0.0051(16)
C3 0.040(2) 0.0179(18) 0.050(2) 0.0004(17) 0.0116(18) 0.0002(16)
C4 0.031(2) 0.0199(17) 0.040(2) -0.0020(15) 0.0119(17) -0.0029(14)
C5 0.0232(18) 0.0259(19) 0.042(2) 0.0012(16) 0.0068(16) 0.0015(14)
C6 0.032(2) 0.030(2) 0.041(2) -0.0022(17) 0.0065(17) -0.0005(16)
C7 0.029(2) 0.0257(19) 0.043(2) 0.0030(16) 0.0086(17) 0.0024(16)
C8 0.057(3) 0.046(3) 0.050(3) 0.007(2) 0.028(2) 0.006(2)
C9 0.050(3) 0.049(3) 0.051(3) 0.000(2) 0.027(2) 0.000(2)
O11 0.095(3) 0.066(3) 0.067(3) -0.020(2) 0.005(2) 0.021(2)
C11 0.145(8) 0.074(5) 0.109(6) -0.019(4) 0.000(5) 0.040(5)
C12 0.101(6) 0.102(6) 0.112(6) 0.001(5) 0.032(5) 0.022(5)

loop_
_atom_type_symbol
_atom_type_description
_atom_type_scat_dispersion_real
_atom_type_scat_dispersion_imag
_atom_type_scat_source
C C 0.0033 0.0016 'International Tables Vol C Tables 4.2.6.8 and 6.1.1.4'
H H 0.0000 0.0000 'International Tables Vol C Tables 4.2.6.8 and 6.1.1.4'
N N 0.0061 0.0033 'International Tables Vol C Tables 4.2.6.8 and 6.1.1.4'
O O 0.0106 0.0060 'International Tables Vol C Tables 4.2.6.8 and 6.1.1.4'
Sn Sn -0.6537 1.4246 'International Tables Vol C Tables 4.2.6.8 and 6.1.1.4'

loop_
_geom_angle_atom_site_label_1
_geom_angle_atom_site_label_2
_geom_angle_atom_site_label_3
_geom_angle
_geom_angle_site_symmetry_3
C8 Sn1 C9 178.57(18) .
C8 Sn1 O1 89.66(15) .
C9 Sn1 O1 91.61(16) .
C8 Sn1 O5 91.86(16) .
C9 Sn1 O5 87.76(16) .
O1 Sn1 O5 78.58(10) .
C8 Sn1 O4 89.25(14) .
C9 Sn1 O4 89.33(15) .
O1 Sn1 O4 157.20(9) .
O5 Sn1 O4 78.69(11) .
C8 Sn1 O3 90.17(16) .
C9 Sn1 O3 89.10(16) .
O1 Sn1 O3 147.92(8) .
O5 Sn1 O3 133.48(10) .
O4 Sn1 O3 54.86(9) .
C8 Sn1 N1 91.33(14) .
C9 Sn1 N1 89.72(15) .
O1 Sn1 N1 70.00(9) .
O5 Sn1 N1 148.39(11) .
O4 Sn1 N1 132.80(9) .
O3 Sn1 N1 77.93(9) .
C5 N1 C1 118.5(3) .
C5 N1 Sn1 126.4(2) .
C1 N1 Sn1 115.2(2) .
C6 O1 Sn1 122.5(2) .
C7 O3 Sn1 91.6(2) .
C7 O4 Sn1 91.9(2) .
N1 C1 C2 122.5(3) .
N1 C1 C6 116.0(3) .
C2 C1 C6 121.5(3) .
C1 C2 C3 118.8(3) .
C4 C3 C2 119.1(3) .
C3 C4 C5 118.9(3) .
C3 C4 C7 121.4(3) 2_656
C5 C4 C7 119.6(3) 2_656
N1 C5 C4 122.2(3) .
O2 C6 O1 125.6(4) .
O2 C6 C1 118.2(3) .
O1 C6 C1 116.2(3) .
O4 C7 O3 121.6(3) .
O4 C7 C4 119.1(3) 2_646
O3 C7 C4 119.2(3) 2_646
C12 C11 O11 114.9(6) .

loop_
_geom_bond_atom_site_label_1
_geom_bond_atom_site_label_2
_geom_bond_distance
_geom_bond_site_symmetry_2
Sn1 C8 2.095(4) .
Sn1 C9 2.097(4) .
Sn1 O1 2.253(2) .
Sn1 O5 2.266(3) .
Sn1 O4 2.372(3) .
Sn1 O3 2.375(3) .
Sn1 N1 2.397(3) .
N1 C5 1.334(4) .
N1 C1 1.342(4) .
O1 C6 1.278(4) .
O2 C6 1.220(4) .
O3 C7 1.257(4) .
O4 C7 1.248(4) .
C1 C2 1.376(5) .
C1 C6 1.516(5) .
C2 C3 1.382(5) .
C3 C4 1.375(5) .
C4 C5 1.386(5) .
C4 C7 1.502(5) 2_656
C7 C4 1.502(5) 2_646
O11 C11 1.417(7) .
C11 C12 1.391(9) .

loop_
_geom_torsion_atom_site_label_1
_geom_torsion_atom_site_label_2
_geom_torsion_atom_site_label_3
_geom_torsion_atom_site_label_4
_geom_torsion
_geom_torsion_site_symmetry_1
_geom_torsion_site_symmetry_4
C8 Sn1 N1 C5 93.6(3) . .
C9 Sn1 N1 C5 -85.4(3) . .
O1 Sn1 N1 C5 -177.2(3) . .
O5 Sn1 N1 C5 -170.7(3) . .
O4 Sn1 N1 C5 3.4(4) . .
O3 Sn1 N1 C5 3.7(3) . .
C8 Sn1 N1 C1 -87.4(3) . .
C9 Sn1 N1 C1 93.5(3) . .
O1 Sn1 N1 C1 1.7(3) . .
O5 Sn1 N1 C1 8.3(4) . .
O4 Sn1 N1 C1 -177.6(2) . .
O3 Sn1 N1 C1 -177.3(3) . .
C8 Sn1 O1 C6 88.9(3) . .
C9 Sn1 O1 C6 -91.8(3) . .
O5 Sn1 O1 C6 -179.2(3) . .
O4 Sn1 O1 C6 176.1(3) . .
O3 Sn1 O1 C6 -0.9(4) . .
N1 Sn1 O1 C6 -2.7(3) . .
C8 Sn1 O3 C7 89.8(3) . .
C9 Sn1 O3 C7 -89.0(3) . .
O1 Sn1 O3 C7 179.4(2) . .
O5 Sn1 O3 C7 -2.9(3) . .
O4 Sn1 O3 C7 0.8(2) . .
N1 Sn1 O3 C7 -178.9(3) . .
C8 Sn1 O4 C7 -91.6(3) . .
C9 Sn1 O4 C7 88.5(3) . .
O1 Sn1 O4 C7 -178.9(3) . .
O5 Sn1 O4 C7 176.4(3) . .
O3 Sn1 O4 C7 -0.8(2) . .
N1 Sn1 O4 C7 -0.5(3) . .
C5 N1 C1 C2 -1.1(6) . .
Sn1 N1 C1 C2 179.9(3) . .
C5 N1 C1 C6 178.1(3) . .
Sn1 N1 C1 C6 -0.9(4) . .
N1 C1 C2 C3 0.3(6) . .
C6 C1 C2 C3 -178.9(4) . .
C1 C2 C3 C4 1.5(6) . .
C2 C3 C4 C5 -2.3(6) . .
C2 C3 C4 C7 179.9(4) . 2_656
C1 N1 C5 C4 0.2(6) . .
Sn1 N1 C5 C4 179.1(3) . .
C3 C4 C5 N1 1.5(6) . .
C7 C4 C5 N1 179.3(3) 2_656 .
Sn1 O1 C6 O2 -177.9(3) . .
Sn1 O1 C6 C1 3.2(5) . .
N1 C1 C6 O2 179.6(4) . .
C2 C1 C6 O2 -1.1(6) . .
N1 C1 C6 O1 -1.3(5) . .
C2 C1 C6 O1 177.9(4) . .
Sn1 O4 C7 O3 1.5(4) . .
Sn1 O4 C7 C4 -178.3(3) . 2_646
Sn1 O3 C7 O4 -1.5(4) . .
Sn1 O3 C7 C4 178.3(3) . 2_646
